data_4030929
loop_
_publ_author_name
'Hansen, Steen U.'
'Dalton, Charlotte E.'
'Bar\'ath, Marek'
'Kwan, Glenn'
'Raftery, James'
'Jayson, Gordon C.'
'Miller, Gavin J.'
'Gardiner, John M.'

_publ_section_title
;
 Synthesis of l-Iduronic Acid Derivatives via [3.2.1] and [2.2.2]
 l-Iduronic Lactones from Bulk Glucose-Derived Cyanohydrin Hydrolysis: A
 Reversible Conformationally Switched Superdisarmed/Rearmed Lactone Route
 to Heparin Disaccharides.
;
_journal_issue 8
_journal_name_full 'The Journal of organic chemistry'
_journal_page_first 3777
_journal_page_last 3789
_journal_paper_doi 10.1021/jo502776f
_journal_volume 80
_journal_year 2015
_chemical_absolute_configuration ad
_chemical_formula_sum 'C26 H22 O6 S'
_chemical_formula_weight 462.50
_chemical_name_systematic
; 
 ? 
;
_space_group_IT_number 19
_symmetry_cell_setting orthorhombic
_symmetry_space_group_name_Hall 'P 2ac 2ab'
_symmetry_space_group_name_H-M 'P 21 21 21'
_atom_sites_solution_hydrogens geom
_atom_sites_solution_primary direct
_atom_sites_solution_secondary difmap
_audit_creation_method SHELXL-97
_cell_angle_alpha 90.00
_cell_angle_beta 90.00
_cell_angle_gamma 90.00
_cell_formula_units_Z 4
_cell_length_a 9.5965(9)
_cell_length_b 10.3616(9)
_cell_length_c 22.821(2)
_cell_measurement_reflns_used 9873
_cell_measurement_temperature 296(2)
_cell_measurement_theta_max 72.21
_cell_measurement_theta_min 3.87
_cell_volume 2269.2(4)
_computing_cell_refinement 'Bruker SAINT'
_computing_data_collection 'Bruker APEX2'
_computing_data_reduction 'Bruker SAINT'
_computing_molecular_graphics 'Bruker SHELXTL'
_computing_publication_material 'Bruker SHELXTL'
_computing_structure_refinement 'SHELXL-97 (Sheldrick, 1997)'
_computing_structure_solution 'SHELXS-97 (Sheldrick, 1990)'
_diffrn_ambient_temperature 296(2)
_diffrn_measured_fraction_theta_full 0.999
_diffrn_measured_fraction_theta_max 0.994
_diffrn_measurement_device_type 'Bruker APEX-II CCD'
_diffrn_measurement_method '\f and \w scans'
_diffrn_radiation_monochromator graphite
_diffrn_radiation_source 'fine-focus sealed tube'
_diffrn_radiation_type CuK\a
_diffrn_radiation_wavelength 1.54178
_diffrn_reflns_av_R_equivalents 0.0411
_diffrn_reflns_av_sigmaI/netI 0.0274
_diffrn_reflns_limit_h_max 11
_diffrn_reflns_limit_h_min -11
_diffrn_reflns_limit_k_max 12
_diffrn_reflns_limit_k_min -12
_diffrn_reflns_limit_l_max 28
_diffrn_reflns_limit_l_min -28
_diffrn_reflns_number 28155
_diffrn_reflns_theta_full 66.60
_diffrn_reflns_theta_max 72.20
_diffrn_reflns_theta_min 3.87
_diffrn_standards_number 0
_exptl_absorpt_coefficient_mu 1.612
_exptl_absorpt_correction_T_max 0.8301
_exptl_absorpt_correction_T_min 0.556779
_exptl_absorpt_correction_type multi-scan
_exptl_absorpt_process_details SADABS
_exptl_crystal_colour colourless
_exptl_crystal_density_diffrn 1.354
_exptl_crystal_density_method 'not measured'
_exptl_crystal_description block
_exptl_crystal_F_000 968
_exptl_crystal_size_max 0.21
_exptl_crystal_size_mid 0.19
_exptl_crystal_size_min 0.12
_refine_diff_density_max 0.216
_refine_diff_density_min -0.181
_refine_diff_density_rms 0.040
_refine_ls_abs_structure_details 'Flack H D (1983), Acta Cryst. A39, 876-881'
_refine_ls_abs_structure_Flack 0.016(12)
_refine_ls_extinction_method none
_refine_ls_goodness_of_fit_ref 1.050
_refine_ls_hydrogen_treatment constr
_refine_ls_matrix_type full
_refine_ls_number_parameters 298
_refine_ls_number_reflns 4412
_refine_ls_number_restraints 0
_refine_ls_restrained_S_all 1.050
_refine_ls_R_factor_all 0.0278
_refine_ls_R_factor_gt 0.0258
_refine_ls_shift/su_max 0.001
_refine_ls_shift/su_mean 0.000
_refine_ls_structure_factor_coef Fsqd
_refine_ls_weighting_details 'calc w=1/[\s^2^(Fo^2^)+(0.0332P)^2^+0.4150P] where P=(Fo^2^+2Fc^2^)/3'
_refine_ls_weighting_scheme calc
_refine_ls_wR_factor_gt 0.0639
_refine_ls_wR_factor_ref 0.0657
_reflns_number_gt 4213
_reflns_number_total 4412
_reflns_threshold_expression >2sigma(I)
_cod_data_source_file jo502776f_si_004.cif
_cod_data_source_block s3663ma
_cod_depositor_comments
;
The following automatic conversions were performed:

'_symmetry_cell_setting' value 'Orthorhombic' changed to
'orthorhombic' according to
/usr/data/users/saulius/crontab/automatic-downloads/rss-feeds/ACS/lib/dictionaries/cif_core.dic
dictionary named 'cif_core.dic' version 2.4.2 from 2011-04-26.

Automatic conversion script
Id: cif_fix_values 3143 2015-03-26 13:38:13Z robertas 

 Adding full bibliography for 4030927--4030929.cif.
;
_cod_original_sg_symbol_H-M P2(1)2(1)2(1)
_cod_database_code 4030929

loop_
_symmetry_equiv_pos_as_xyz
'x, y, z'
'x+1/2, -y+1/2, -z'
'-x, y+1/2, -z+1/2'
'-x+1/2, -y, z+1/2'

loop_
_atom_site_label
_atom_site_type_symbol
_atom_site_fract_x
_atom_site_fract_y
_atom_site_fract_z
_atom_site_U_iso_or_equiv
_atom_site_adp_type
_atom_site_occupancy
_atom_site_symmetry_multiplicity
_atom_site_calc_flag
_atom_site_refinement_flags
C1 C 0.62092(14) 0.56328(14) 0.21820(6) 0.0186(3) Uani 1 1 d .
H1 H 0.5795 0.4983 0.1923 0.022 Uiso 1 1 calc R
C2 C 0.68193(14) 0.67266(14) 0.18228(6) 0.0189(3) Uani 1 1 d .
H2 H 0.7529 0.6372 0.1559 0.023 Uiso 1 1 calc R
C3 C 0.72023(14) 0.73417(14) 0.28118(6) 0.0184(3) Uani 1 1 d .
H3 H 0.7541 0.8039 0.3064 0.022 Uiso 1 1 calc R
C4 C 0.79341(14) 0.60746(13) 0.29643(6) 0.0159(3) Uani 1 1 d .
H4 H 0.8946 0.6155 0.2918 0.019 Uiso 1 1 calc R
C5 C 0.73491(14) 0.50187(13) 0.25599(6) 0.0161(3) Uani 1 1 d .
H5 H 0.6954 0.4317 0.2795 0.019 Uiso 1 1 calc R
C6 C 0.56474(15) 0.71323(14) 0.29067(6) 0.0215(3) Uani 1 1 d .
C7 C 0.66411(15) 0.83075(15) 0.08897(7) 0.0241(3) Uani 1 1 d .
C8 C 0.70671(17) 0.95669(16) 0.09896(8) 0.0327(4) Uani 1 1 d .
H8 H 0.6725 1.0027 0.1309 0.039 Uiso 1 1 calc R
C9 C 0.80200(19) 1.01380(19) 0.06038(10) 0.0447(5) Uani 1 1 d .
H9 H 0.8315 1.0982 0.0667 0.054 Uiso 1 1 calc R
C10 C 0.85240(19) 0.9456(2) 0.01301(9) 0.0449(5) Uani 1 1 d .
H10 H 0.9159 0.9841 -0.0123 0.054 Uiso 1 1 calc R
C11 C 0.80939(19) 0.8209(2) 0.00300(8) 0.0409(5) Uani 1 1 d .
H11 H 0.8439 0.7753 -0.0289 0.049 Uiso 1 1 calc R
C12 C 0.71427(16) 0.76329(18) 0.04067(7) 0.0303(3) Uani 1 1 d .
H12 H 0.6841 0.6795 0.0336 0.036 Uiso 1 1 calc R
C13 C 0.82742(15) 0.63741(14) 0.39865(6) 0.0208(3) Uani 1 1 d .
C14 C 0.76539(16) 0.61291(14) 0.45700(6) 0.0208(3) Uani 1 1 d .
C15 C 0.63486(16) 0.55477(15) 0.46247(7) 0.0240(3) Uani 1 1 d .
H15 H 0.5874 0.5269 0.4293 0.029 Uiso 1 1 calc R
C16 C 0.57601(18) 0.53865(17) 0.51749(7) 0.0292(4) Uani 1 1 d .
H16 H 0.4880 0.5020 0.5211 0.035 Uiso 1 1 calc R
C17 C 0.64821(18) 0.57699(16) 0.56684(7) 0.0304(4) Uani 1 1 d .
H17 H 0.6092 0.5646 0.6037 0.036 Uiso 1 1 calc R
C18 C 0.77806(19) 0.63374(16) 0.56183(7) 0.0306(4) Uani 1 1 d .
H18 H 0.8264 0.6587 0.5953 0.037 Uiso 1 1 calc R
C19 C 0.83621(18) 0.65343(15) 0.50679(7) 0.0272(3) Uani 1 1 d .
H19 H 0.9224 0.6937 0.5033 0.033 Uiso 1 1 calc R
C20 C 0.94791(15) 0.38315(14) 0.24153(6) 0.0216(3) Uani 1 1 d .
H20A H 1.0071 0.4443 0.2619 0.026 Uiso 1 1 calc R
H20B H 1.0027 0.3443 0.2105 0.026 Uiso 1 1 calc R
C21 C 0.90401(14) 0.27923(13) 0.28384(6) 0.0180(3) Uani 1 1 d .
C22 C 0.95268(16) 0.27996(15) 0.34105(7) 0.0246(3) Uani 1 1 d .
H22 H 1.0119 0.3455 0.3535 0.030 Uiso 1 1 calc R
C23 C 0.91364(18) 0.18369(18) 0.37982(7) 0.0331(4) Uani 1 1 d .
H23 H 0.9479 0.1841 0.4179 0.040 Uiso 1 1 calc R
C24 C 0.82378(17) 0.08679(16) 0.36202(8) 0.0330(4) Uani 1 1 d .
H24 H 0.7977 0.0220 0.3880 0.040 Uiso 1 1 calc R
C25 C 0.77301(16) 0.08695(15) 0.30523(8) 0.0286(4) Uani 1 1 d .
H25 H 0.7115 0.0228 0.2933 0.034 Uiso 1 1 calc R
C26 C 0.81330(15) 0.18198(14) 0.26620(7) 0.0228(3) Uani 1 1 d .
H26 H 0.7796 0.1809 0.2280 0.027 Uiso 1 1 calc R
O1 O 0.74734(10) 0.76356(10) 0.22112(4) 0.0211(2) Uani 1 1 d .
O2 O 0.51559(10) 0.61530(10) 0.25745(4) 0.0208(2) Uani 1 1 d .
O3 O 0.49104(11) 0.77046(11) 0.32399(5) 0.0309(3) Uani 1 1 d .
O4 O 0.75765(10) 0.57385(9) 0.35563(4) 0.0172(2) Uani 1 1 d .
O5 O 0.92572(12) 0.70626(12) 0.38883(5) 0.0338(3) Uani 1 1 d .
O6 O 0.83271(10) 0.45169(10) 0.21581(4) 0.0200(2) Uani 1 1 d .
S1 S 0.54799(3) 0.75143(4) 0.138262(16) 0.02486(9) Uani 1 1 d .

loop_
_atom_site_aniso_label
_atom_site_aniso_U_11
_atom_site_aniso_U_22
_atom_site_aniso_U_33
_atom_site_aniso_U_23
_atom_site_aniso_U_13
_atom_site_aniso_U_12
C1 0.0156(6) 0.0201(7) 0.0202(7) -0.0014(6) 0.0010(6) 0.0007(6)
C2 0.0165(6) 0.0206(7) 0.0195(7) 0.0022(6) -0.0011(6) 0.0035(6)
C3 0.0200(6) 0.0169(7) 0.0181(6) -0.0003(5) 0.0002(5) 0.0009(6)
C4 0.0139(6) 0.0176(7) 0.0162(6) 0.0029(5) 0.0011(5) -0.0009(5)
C5 0.0155(6) 0.0159(7) 0.0167(6) 0.0010(5) 0.0029(5) 0.0003(5)
C6 0.0212(7) 0.0202(7) 0.0229(7) 0.0032(6) 0.0008(6) 0.0056(6)
C7 0.0201(7) 0.0257(8) 0.0266(8) 0.0118(6) -0.0051(6) 0.0026(6)
C8 0.0265(8) 0.0272(9) 0.0445(10) 0.0054(7) -0.0118(7) 0.0043(7)
C9 0.0322(9) 0.0311(10) 0.0708(14) 0.0221(9) -0.0195(10) -0.0062(7)
C10 0.0295(9) 0.0524(12) 0.0527(12) 0.0274(10) 0.0022(9) -0.0003(9)
C11 0.0338(9) 0.0520(12) 0.0367(10) 0.0162(8) 0.0047(8) 0.0050(8)
C12 0.0306(8) 0.0314(9) 0.0290(8) 0.0084(7) -0.0015(7) 0.0028(7)
C13 0.0196(6) 0.0206(7) 0.0223(7) -0.0006(6) -0.0029(6) -0.0008(6)
C14 0.0249(7) 0.0190(7) 0.0184(7) -0.0006(5) -0.0031(6) 0.0028(6)
C15 0.0253(8) 0.0265(8) 0.0203(7) 0.0023(6) -0.0014(6) -0.0005(6)
C16 0.0277(8) 0.0358(9) 0.0242(8) 0.0070(7) 0.0034(6) 0.0028(7)
C17 0.0425(9) 0.0298(9) 0.0188(8) 0.0034(6) 0.0047(7) 0.0137(7)
C18 0.0466(10) 0.0266(9) 0.0185(7) -0.0043(6) -0.0084(7) 0.0080(7)
C19 0.0318(8) 0.0249(8) 0.0249(8) -0.0022(6) -0.0075(7) 0.0001(7)
C20 0.0171(6) 0.0209(7) 0.0268(8) 0.0015(6) 0.0046(6) 0.0044(6)
C21 0.0136(6) 0.0165(7) 0.0238(7) -0.0004(5) 0.0015(5) 0.0053(5)
C22 0.0211(7) 0.0257(8) 0.0271(7) -0.0018(6) -0.0018(6) 0.0011(6)
C23 0.0338(9) 0.0398(10) 0.0258(8) 0.0074(7) -0.0030(7) 0.0055(8)
C24 0.0281(8) 0.0305(9) 0.0404(9) 0.0172(8) 0.0048(8) 0.0061(7)
C25 0.0177(7) 0.0176(8) 0.0504(10) 0.0038(7) -0.0011(7) 0.0026(6)
C26 0.0194(7) 0.0199(7) 0.0291(8) -0.0004(6) -0.0045(6) 0.0059(6)
O1 0.0235(5) 0.0193(5) 0.0206(5) 0.0046(4) -0.0010(4) -0.0038(4)
O2 0.0141(4) 0.0232(5) 0.0250(5) 0.0016(4) 0.0028(4) 0.0021(4)
O3 0.0280(5) 0.0336(6) 0.0311(6) -0.0022(5) 0.0070(5) 0.0135(5)
O4 0.0180(4) 0.0188(5) 0.0150(5) 0.0006(4) 0.0001(4) -0.0022(4)
O5 0.0295(6) 0.0442(7) 0.0275(6) 0.0023(5) -0.0035(5) -0.0195(5)
O6 0.0205(5) 0.0208(5) 0.0187(5) 0.0010(4) 0.0044(4) 0.0055(4)
S1 0.01827(15) 0.03083(19) 0.02549(18) 0.00818(16) -0.00238(14) 0.00411(15)

loop_
_atom_type_symbol
_atom_type_description
_atom_type_scat_dispersion_real
_atom_type_scat_dispersion_imag
_atom_type_scat_source
C C 0.0181 0.0091 'International Tables Vol C Tables 4.2.6.8 and 6.1.1.4'
H H 0.0000 0.0000 'International Tables Vol C Tables 4.2.6.8 and 6.1.1.4'
O O 0.0492 0.0322 'International Tables Vol C Tables 4.2.6.8 and 6.1.1.4'
S S 0.3331 0.5567 'International Tables Vol C Tables 4.2.6.8 and 6.1.1.4'

loop_
_geom_angle_atom_site_label_1
_geom_angle_atom_site_label_2
_geom_angle_atom_site_label_3
_geom_angle
O2 C1 C2 108.92(11)
O2 C1 C5 107.68(11)
C2 C1 C5 109.83(11)
O2 C1 H1 110.1
C2 C1 H1 110.1
C5 C1 H1 110.1
O1 C2 C1 108.96(11)
O1 C2 S1 110.74(9)
C1 C2 S1 111.10(10)
O1 C2 H2 108.7
C1 C2 H2 108.7
S1 C2 H2 108.7
O1 C3 C6 110.20(11)
O1 C3 C4 108.53(11)
C6 C3 C4 107.17(11)
O1 C3 H3 110.3
C6 C3 H3 110.3
C4 C3 H3 110.3
O4 C4 C3 108.20(11)
O4 C4 C5 107.74(10)
C3 C4 C5 107.87(11)
O4 C4 H4 111.0
C3 C4 H4 111.0
C5 C4 H4 111.0
O6 C5 C1 105.19(11)
O6 C5 C4 114.16(11)
C1 C5 C4 107.65(11)
O6 C5 H5 109.9
C1 C5 H5 109.9
C4 C5 H5 109.9
O3 C6 O2 121.50(13)
O3 C6 C3 126.80(14)
O2 C6 C3 111.66(12)
C8 C7 C12 120.07(16)
C8 C7 S1 120.94(13)
C12 C7 S1 118.97(13)
C7 C8 C9 119.13(18)
C7 C8 H8 120.4
C9 C8 H8 120.4
C10 C9 C8 120.34(18)
C10 C9 H9 119.8
C8 C9 H9 119.8
C11 C10 C9 120.43(18)
C11 C10 H10 119.8
C9 C10 H10 119.8
C10 C11 C12 119.90(19)
C10 C11 H11 120.1
C12 C11 H11 120.1
C11 C12 C7 120.12(18)
C11 C12 H12 119.9
C7 C12 H12 119.9
O5 C13 O4 122.60(13)
O5 C13 C14 125.75(14)
O4 C13 C14 111.63(12)
C19 C14 C15 119.77(14)
C19 C14 C13 119.15(14)
C15 C14 C13 121.03(13)
C16 C15 C14 119.90(15)
C16 C15 H15 120.0
C14 C15 H15 120.0
C17 C16 C15 119.97(15)
C17 C16 H16 120.0
C15 C16 H16 120.0
C16 C17 C18 120.48(15)
C16 C17 H17 119.8
C18 C17 H17 119.8
C17 C18 C19 119.94(15)
C17 C18 H18 120.0
C19 C18 H18 120.0
C14 C19 C18 119.91(16)
C14 C19 H19 120.0
C18 C19 H19 120.0
O6 C20 C21 113.54(11)
O6 C20 H20A 108.9
C21 C20 H20A 108.9
O6 C20 H20B 108.9
C21 C20 H20B 108.9
H20A C20 H20B 107.7
C22 C21 C26 119.16(14)
C22 C21 C20 120.36(13)
C26 C21 C20 120.48(13)
C23 C22 C21 120.43(15)
C23 C22 H22 119.8
C21 C22 H22 119.8
C24 C23 C22 120.22(15)
C24 C23 H23 119.9
C22 C23 H23 119.9
C23 C24 C25 119.54(15)
C23 C24 H24 120.2
C25 C24 H24 120.2
C26 C25 C24 120.36(15)
C26 C25 H25 119.8
C24 C25 H25 119.8
C25 C26 C21 120.28(14)
C25 C26 H26 119.9
C21 C26 H26 119.9
C3 O1 C2 111.87(10)
C6 O2 C1 112.41(11)
C13 O4 C4 116.38(11)
C5 O6 C20 115.31(10)
C7 S1 C2 96.50(7)

loop_
_geom_bond_atom_site_label_1
_geom_bond_atom_site_label_2
_geom_bond_distance
C1 O2 1.4542(17)
C1 C2 1.516(2)
C1 C5 1.5314(19)
C1 H1 0.9800
C2 O1 1.4376(17)
C2 S1 1.8242(14)
C2 H2 0.9800
C3 O1 1.4279(16)
C3 C6 1.523(2)
C3 C4 1.5290(19)
C3 H3 0.9800
C4 O4 1.4368(16)
C4 C5 1.5374(19)
C4 H4 0.9800
C5 O6 1.4115(16)
C5 H5 0.9800
C6 O3 1.1960(18)
C6 O2 1.3516(18)
C7 C8 1.386(2)
C7 C12 1.391(2)
C7 S1 1.7839(16)
C8 C9 1.401(3)
C8 H8 0.9300
C9 C10 1.379(3)
C9 H9 0.9300
C10 C11 1.375(3)
C10 H10 0.9300
C11 C12 1.389(2)
C11 H11 0.9300
C12 H12 0.9300
C13 O5 1.2038(18)
C13 O4 1.3588(17)
C13 C14 1.480(2)
C14 C19 1.389(2)
C14 C15 1.396(2)
C15 C16 1.387(2)
C15 H15 0.9300
C16 C17 1.381(2)
C16 H16 0.9300
C17 C18 1.383(3)
C17 H17 0.9300
C18 C19 1.390(2)
C18 H18 0.9300
C19 H19 0.9300
C20 O6 1.4391(17)
C20 C21 1.507(2)
C20 H20A 0.9700
C20 H20B 0.9700
C21 C22 1.387(2)
C21 C26 1.391(2)
C22 C23 1.385(2)
C22 H22 0.9300
C23 C24 1.384(3)
C23 H23 0.9300
C24 C25 1.385(3)
C24 H24 0.9300
C25 C26 1.383(2)
C25 H25 0.9300
C26 H26 0.9300

loop_
_geom_torsion_atom_site_label_1
_geom_torsion_atom_site_label_2
_geom_torsion_atom_site_label_3
_geom_torsion_atom_site_label_4
_geom_torsion
O2 C1 C2 O1 61.67(13)
C5 C1 C2 O1 -56.03(14)
O2 C1 C2 S1 -60.60(13)
C5 C1 C2 S1 -178.30(9)
O1 C3 C4 O4 -176.00(10)
C6 C3 C4 O4 -57.00(13)
O1 C3 C4 C5 -59.70(13)
C6 C3 C4 C5 59.30(13)
O2 C1 C5 O6 179.20(10)
C2 C1 C5 O6 -62.33(14)
O2 C1 C5 C4 -58.70(13)
C2 C1 C5 C4 59.77(14)
O4 C4 C5 O6 -129.76(11)
C3 C4 C5 O6 113.64(12)
O4 C4 C5 C1 113.87(11)
C3 C4 C5 C1 -2.72(14)
O1 C3 C6 O3 -122.66(16)
C4 C3 C6 O3 119.42(16)
O1 C3 C6 O2 59.55(15)
C4 C3 C6 O2 -58.37(14)
C12 C7 C8 C9 -0.9(2)
S1 C7 C8 C9 177.64(12)
C7 C8 C9 C10 0.2(2)
C8 C9 C10 C11 0.2(3)
C9 C10 C11 C12 0.2(3)
C10 C11 C12 C7 -1.0(2)
C8 C7 C12 C11 1.4(2)
S1 C7 C12 C11 -177.26(12)
O5 C13 C14 C19 -11.4(2)
O4 C13 C14 C19 169.90(13)
O5 C13 C14 C15 165.97(16)
O4 C13 C14 C15 -12.76(19)
C19 C14 C15 C16 0.5(2)
C13 C14 C15 C16 -176.82(14)
C14 C15 C16 C17 -1.7(2)
C15 C16 C17 C18 1.2(3)
C16 C17 C18 C19 0.5(2)
C15 C14 C19 C18 1.2(2)
C13 C14 C19 C18 178.60(14)
C17 C18 C19 C14 -1.7(2)
O6 C20 C21 C22 -123.64(14)
O6 C20 C21 C26 55.82(17)
C26 C21 C22 C23 1.3(2)
C20 C21 C22 C23 -179.28(14)
C21 C22 C23 C24 -1.0(2)
C22 C23 C24 C25 -0.1(2)
C23 C24 C25 C26 1.0(2)
C24 C25 C26 C21 -0.8(2)
C22 C21 C26 C25 -0.4(2)
C20 C21 C26 C25 -179.84(13)
C6 C3 O1 C2 -49.81(15)
C4 C3 O1 C2 67.26(13)
C1 C2 O1 C3 -7.72(15)
S1 C2 O1 C3 114.78(10)
O3 C6 O2 C1 177.36(13)
C3 C6 O2 C1 -4.71(15)
C2 C1 O2 C6 -53.82(14)
C5 C1 O2 C6 65.24(14)
O5 C13 O4 C4 -9.0(2)
C14 C13 O4 C4 169.77(11)
C3 C4 O4 C13 -78.88(13)
C5 C4 O4 C13 164.75(11)
C1 C5 O6 C20 -177.26(11)
C4 C5 O6 C20 64.96(15)
C21 C20 O6 C5 52.03(16)
C8 C7 S1 C2 -94.35(13)
C12 C7 S1 C2 84.25(12)
O1 C2 S1 C7 75.93(10)
C1 C2 S1 C7 -162.83(11)
